data_2210586
loop_
_publ_author_name
'Wei Wang'

_publ_section_title
;
 Methyl pyrrolo[2,1-<i>a</i>]isoquinoline-1-carboxylate
;
_journal_coeditor_code EZ2034
_journal_issue 10
_journal_name_full 'Acta Crystallographica Section E'
_journal_page_first o4556
_journal_page_last o4557
_journal_paper_doi 10.1107/S1600536806037494
_journal_volume 62
_journal_year 2006
_chemical_formula_iupac 'C14 H11 N O2'
_chemical_formula_moiety 'C14 H11 N O2'
_chemical_formula_sum 'C14 H11 N O2'
_chemical_formula_weight 225.24
_chemical_melting_point 371
_chemical_name_systematic
;
Methyl pyrrolo[2,1-a]isoquinoline-1-carboxylate
;
_space_group_IT_number 14
_symmetry_cell_setting monoclinic
_symmetry_space_group_name_Hall '-P 2ybc'
_symmetry_space_group_name_H-M 'P 1 21/c 1'
_atom_sites_solution_hydrogens geom
_atom_sites_solution_primary direct
_atom_sites_solution_secondary difmap
_cell_angle_alpha 90.00
_cell_angle_beta 97.2830(10)
_cell_angle_gamma 90.00
_cell_formula_units_Z 4
_cell_length_a 9.87330(10)
_cell_length_b 6.91550(10)
_cell_length_c 15.7532(2)
_cell_measurement_reflns_used 5277
_cell_measurement_temperature 100.00(10)
_cell_measurement_theta_max 39.9
_cell_measurement_theta_min 2.6
_cell_volume 1066.93(2)
_computing_cell_refinement APEX2
_computing_data_collection 'APEX2 (Bruker, 2005)'
_computing_data_reduction 'SAINT (Bruker, 2005)'
_computing_molecular_graphics SHELXTL
_computing_publication_material 'SHELXTL and PLATON (Spek, 2003)'
_computing_structure_refinement SHELXTL
_computing_structure_solution 'SHELXTL (Sheldrick, 1998)'
_diffrn_ambient_temperature 297(2)
_diffrn_measured_fraction_theta_full 0.995
_diffrn_measured_fraction_theta_max 0.995
_diffrn_measurement_device_type 'Bruker SMART APEX CCD area-detector'
_diffrn_measurement_method '\f and \w'
_diffrn_radiation_monochromator graphite
_diffrn_radiation_source 'sealed tube'
_diffrn_radiation_type MoK\a
_diffrn_radiation_wavelength 0.71073
_diffrn_reflns_av_R_equivalents 0.047
_diffrn_reflns_av_sigmaI/netI 0.024
_diffrn_reflns_limit_h_max 16
_diffrn_reflns_limit_h_min -16
_diffrn_reflns_limit_k_max 11
_diffrn_reflns_limit_k_min -11
_diffrn_reflns_limit_l_max 26
_diffrn_reflns_limit_l_min -26
_diffrn_reflns_number 49755
_diffrn_reflns_theta_full 37.5
_diffrn_reflns_theta_max 37.5
_diffrn_reflns_theta_min 2.6
_diffrn_standards_number 0
_exptl_absorpt_coefficient_mu 0.095
_exptl_absorpt_correction_T_max 0.978
_exptl_absorpt_correction_T_min 0.956
_exptl_absorpt_correction_type multi-scan
_exptl_absorpt_process_details '(SABADS; Bruker, 2005)'
_exptl_crystal_colour colorless
_exptl_crystal_density_diffrn 1.402
_exptl_crystal_density_method 'not measured'
_exptl_crystal_description Block
_exptl_crystal_F_000 472
_exptl_crystal_size_max 0.48
_exptl_crystal_size_mid 0.35
_exptl_crystal_size_min 0.24
_refine_diff_density_max 0.55
_refine_diff_density_min -0.29
_refine_ls_extinction_method none
_refine_ls_goodness_of_fit_ref 0.999
_refine_ls_hydrogen_treatment constr
_refine_ls_matrix_type full
_refine_ls_number_parameters 155
_refine_ls_number_reflns 5583
_refine_ls_number_restraints 0
_refine_ls_restrained_S_all 0.999
_refine_ls_R_factor_all 0.057
_refine_ls_R_factor_gt 0.047
_refine_ls_shift/su_max 0.007
_refine_ls_shift/su_mean 0.002
_refine_ls_structure_factor_coef Fsqd
_refine_ls_weighting_details 'calc w=1/[\s^2^(Fo^2^)+(0.073P)^2^+0.2336P] where P=(Fo^2^+2Fc^2^)/3'
_refine_ls_weighting_scheme calc
_refine_ls_wR_factor_gt 0.122
_refine_ls_wR_factor_ref 0.129
_reflns_number_gt 4751
_reflns_number_total 5583
_reflns_threshold_expression I>2\s(I)
_cod_data_source_file ez2034.cif
_cod_data_source_block I
_cod_original_sg_symbol_H-M 'P 21/c'
_cod_database_code 2210586
_cod_database_fobs_code 2210586

loop_
_symmetry_equiv_pos_as_xyz
'x, y, z'
'-x, y+1/2, -z+1/2'
'-x, -y, -z'
'x, -y-1/2, z-1/2'

loop_
_atom_site_type_symbol
_atom_site_label
_atom_site_fract_x
_atom_site_fract_y
_atom_site_fract_z
_atom_site_U_iso_or_equiv
_atom_site_adp_type
_atom_site_calc_flag
_atom_site_refinement_flags
_atom_site_occupancy
O O1 0.49284(6) 0.20881(9) 0.22852(4) 0.02168(12) Uani d . 1
O O2 0.29966(6) 0.31610(10) 0.27370(3) 0.02242(12) Uani d . 1
N N1 0.18249(6) 0.20575(9) -0.00328(4) 0.01578(10) Uani d . 1
C C1 0.39414(7) 0.18692(11) 0.06224(4) 0.01830(12) Uani d . 1
H H1A 0.4882 0.1694 0.0727 0.022 Uiso calc R 1
C C2 0.31617(7) 0.16892(11) -0.01530(5) 0.01868(12) Uani d . 1
H H2A 0.3474 0.1376 -0.0669 0.022 Uiso calc R 1
C C3 0.07229(8) 0.19763(11) -0.06699(4) 0.01856(12) Uani d . 1
H H3A 0.0857 0.1678 -0.1229 0.022 Uiso calc R 1
C C4 -0.05402(8) 0.23303(11) -0.04767(5) 0.01928(13) Uani d . 1
H H4A -0.1282 0.2254 -0.0902 0.023 Uiso calc R 1
C C5 -0.07546(7) 0.28257(10) 0.03828(4) 0.01621(11) Uani d . 1
C C6 -0.20780(7) 0.32327(11) 0.05803(5) 0.02051(13) Uani d . 1
H H6A -0.2818 0.3148 0.0153 0.025 Uiso calc R 1
C C7 -0.22904(7) 0.37543(12) 0.13966(5) 0.02186(14) Uani d . 1
H H7A -0.3169 0.4005 0.1521 0.026 Uiso calc R 1
C C8 -0.11753(8) 0.39052(12) 0.20379(5) 0.02085(13) Uani d . 1
H H8A -0.1317 0.4279 0.2587 0.025 Uiso calc R 1
C C9 0.01333(7) 0.35045(11) 0.18642(4) 0.01783(12) Uani d . 1
H H9A 0.0862 0.3610 0.2298 0.021 Uiso calc R 1
C C10 0.03757(7) 0.29376(9) 0.10370(4) 0.01448(11) Uani d . 1
C C11 0.17250(7) 0.25024(10) 0.08184(4) 0.01409(11) Uani d . 1
C C12 0.30685(7) 0.23723(10) 0.12483(4) 0.01522(11) Uani d . 1
C C13 0.35939(7) 0.26053(10) 0.21511(4) 0.01568(11) Uani d . 1
C C14 0.55840(8) 0.22333(12) 0.31513(5) 0.02154(13) Uani d . 1
H H14A 0.6527 0.1872 0.3173 0.032 Uiso calc R 1
H H14B 0.5140 0.1384 0.3511 0.032 Uiso calc R 1
H H14C 0.5523 0.3540 0.3348 0.032 Uiso calc R 1

loop_
_atom_site_aniso_label
_atom_site_aniso_U_11
_atom_site_aniso_U_22
_atom_site_aniso_U_33
_atom_site_aniso_U_12
_atom_site_aniso_U_13
_atom_site_aniso_U_23
O1 0.0153(2) 0.0315(3) 0.0171(2) 0.00334(19) -0.00209(17) -0.0047(2)
O2 0.0177(2) 0.0370(3) 0.0126(2) 0.0007(2) 0.00224(17) -0.0020(2)
N1 0.0180(2) 0.0187(2) 0.0106(2) 0.00019(18) 0.00177(17) 0.00039(17)
C1 0.0165(3) 0.0236(3) 0.0153(3) 0.0005(2) 0.0041(2) -0.0009(2)
C2 0.0197(3) 0.0230(3) 0.0140(3) 0.0010(2) 0.0049(2) -0.0008(2)
C3 0.0225(3) 0.0212(3) 0.0112(2) 0.0010(2) -0.0009(2) -0.0007(2)
C4 0.0208(3) 0.0212(3) 0.0146(3) 0.0011(2) -0.0025(2) -0.0010(2)
C5 0.0162(3) 0.0165(3) 0.0152(3) 0.00018(19) -0.0006(2) 0.0005(2)
C6 0.0156(3) 0.0225(3) 0.0227(3) 0.0004(2) -0.0001(2) -0.0003(2)
C7 0.0162(3) 0.0256(3) 0.0242(3) 0.0020(2) 0.0040(2) 0.0009(3)
C8 0.0188(3) 0.0271(3) 0.0173(3) 0.0034(2) 0.0049(2) 0.0013(2)
C9 0.0168(3) 0.0236(3) 0.0133(2) 0.0024(2) 0.0026(2) 0.0005(2)
C10 0.0151(2) 0.0154(3) 0.0129(2) 0.00035(18) 0.00174(19) 0.00107(18)
C11 0.0159(2) 0.0159(3) 0.0105(2) -0.00032(19) 0.00191(18) 0.00056(18)
C12 0.0147(2) 0.0188(3) 0.0122(2) -0.00010(19) 0.00197(19) -0.00011(19)
C13 0.0153(2) 0.0178(3) 0.0138(2) -0.00131(19) 0.00116(19) 0.0009(2)
C14 0.0191(3) 0.0250(3) 0.0187(3) -0.0004(2) -0.0047(2) -0.0013(2)

loop_
_atom_type_symbol
_atom_type_description
_atom_type_scat_dispersion_real
_atom_type_scat_dispersion_imag
_atom_type_scat_source
C C 0.0033 0.0016 'International Tables Vol C Tables 4.2.6.8 and 6.1.1.4'
H H 0.0000 0.0000 'International Tables Vol C Tables 4.2.6.8 and 6.1.1.4'
N N 0.0061 0.0033 'International Tables Vol C Tables 4.2.6.8 and 6.1.1.4'
O O 0.0106 0.0060 'International Tables Vol C Tables 4.2.6.8 and 6.1.1.4'

loop_
_geom_angle_atom_site_label_1
_geom_angle_atom_site_label_2
_geom_angle_atom_site_label_3
_geom_angle
_geom_angle_publ_flag
C13 O1 C14 116.18(6) ?
C2 N1 C3 124.76(6) ?
C2 N1 C11 111.02(6) ?
C3 N1 C11 124.21(6) yes
C2 C1 C12 108.54(6) ?
C2 C1 H1A 125.7 ?
C12 C1 H1A 125.7 ?
C1 C2 N1 107.52(6) ?
C1 C2 H2A 126.2 ?
N1 C2 H2A 126.2 ?
C4 C3 N1 119.68(6) ?
C4 C3 H3A 120.2 ?
N1 C3 H3A 120.2 ?
C3 C4 C5 120.57(7) ?
C3 C4 H4A 119.7 ?
C5 C4 H4A 119.7 ?
C6 C5 C10 119.57(6) ?
C6 C5 C4 120.45(6) ?
C10 C5 C4 119.98(6) ?
C7 C6 C5 120.91(7) ?
C7 C6 H6A 119.5 ?
C5 C6 H6A 119.5 ?
C6 C7 C8 119.62(7) ?
C6 C7 H7A 120.2 ?
C8 C7 H7A 120.2 ?
C9 C8 C7 120.75(7) ?
C9 C8 H8A 119.6 ?
C7 C8 H8A 119.6 ?
C8 C9 C10 120.74(7) ?
C8 C9 H9A 119.6 ?
C10 C9 H9A 119.6 ?
C9 C10 C5 118.38(6) ?
C9 C10 C11 123.11(6) yes
C5 C10 C11 118.50(6) ?
N1 C11 C12 105.71(6) ?
N1 C11 C10 117.03(6) ?
C12 C11 C10 137.26(6) ?
C11 C12 C1 107.20(6) ?
C11 C12 C13 130.97(6) ?
C1 C12 C13 121.81(6) ?
O2 C13 O1 121.27(6) ?
O2 C13 C12 128.79(7) ?
O1 C13 C12 109.94(6) ?
O1 C14 H14A 109.5 ?
O1 C14 H14B 109.5 ?
H14A C14 H14B 109.5 ?
O1 C14 H14C 109.5 ?
H14A C14 H14C 109.5 ?
H14B C14 H14C 109.5 ?

loop_
_geom_bond_atom_site_label_1
_geom_bond_atom_site_label_2
_geom_bond_distance
_geom_bond_publ_flag
O1 C13 1.3558(9) ?
O1 C14 1.4375(9) ?
O2 C13 1.2187(9) ?
N1 C2 1.3806(9) ?
N1 C3 1.3847(9) yes
N1 C11 1.3915(8) ?
C1 C2 1.3645(10) ?
C1 C12 1.4323(9) ?
C1 H1A 0.9300 ?
C2 H2A 0.9300 ?
C3 C4 1.3432(11) ?
C3 H3A 0.9300 ?
C4 C5 1.4381(10) ?
C4 H4A 0.9300 ?
C5 C6 1.4094(10) ?
C5 C10 1.4220(9) ?
C6 C7 1.3770(11) ?
C6 H6A 0.9300 ?
C7 C8 1.4005(11) ?
C7 H7A 0.9300 ?
C8 C9 1.3822(10) ?
C8 H8A 0.9300 ?
C9 C10 1.4101(9) ?
C9 H9A 0.9300 ?
C10 C11 1.4492(9) ?
C11 C12 1.4137(9) ?
C12 C13 1.4596(9) yes
C14 H14A 0.9600 ?
C14 H14B 0.9600 ?
C14 H14C 0.9600 ?

loop_
_geom_torsion_atom_site_label_1
_geom_torsion_atom_site_label_2
_geom_torsion_atom_site_label_3
_geom_torsion_atom_site_label_4
_geom_torsion
_geom_torsion_publ_flag
C12 C1 C2 N1 -0.20(9) ?
C3 N1 C2 C1 -178.61(7) ?
C11 N1 C2 C1 0.71(9) ?
C2 N1 C3 C4 178.83(7) yes
C11 N1 C3 C4 -0.41(11) yes
N1 C3 C4 C5 1.09(12) ?
C3 C4 C5 C6 178.78(7) ?
C3 C4 C5 C10 -0.22(11) ?
C10 C5 C6 C7 0.59(11) ?
C4 C5 C6 C7 -178.41(7) ?
C5 C6 C7 C8 0.76(12) ?
C6 C7 C8 C9 -1.11(12) ?
C7 C8 C9 C10 0.11(12) ?
C8 C9 C10 C5 1.22(11) ?
C8 C9 C10 C11 179.92(7) ?
C6 C5 C10 C9 -1.56(10) ?
C4 C5 C10 C9 177.45(7) ?
C6 C5 C10 C11 179.68(6) ?
C4 C5 C10 C11 -1.32(10) ?
C2 N1 C11 C12 -0.92(8) ?
C3 N1 C11 C12 178.40(6) ?
C2 N1 C11 C10 179.55(6) ?
C3 N1 C11 C10 -1.13(10) ?
C9 C10 C11 N1 -176.78(6) ?
C5 C10 C11 N1 1.93(9) ?
C9 C10 C11 C12 3.89(13) ?
C5 C10 C11 C12 -177.40(8) ?
N1 C11 C12 C1 0.77(8) ?
C10 C11 C12 C1 -179.85(8) ?
N1 C11 C12 C13 -177.28(7) ?
C10 C11 C12 C13 2.10(14) yes
C2 C1 C12 C11 -0.37(8) ?
C2 C1 C12 C13 177.90(7) ?
C14 O1 C13 O2 0.07(11) ?
C14 O1 C13 C12 -179.66(6) ?
C11 C12 C13 O2 -8.08(13) ?
C1 C12 C13 O2 174.11(8) ?
C11 C12 C13 O1 171.62(7) ?
C1 C12 C13 O1 -6.19(10) ?

loop_
_cod_related_entry_id
_cod_related_entry_database
_cod_related_entry_code
1 ChemSpider 10367637
